data_2100853
loop_
_publ_author_name
'Belaj, F.'

_publ_section_title
;
 Structures and electron density distributions of
 [Cl-P(NPCl~3~)~3~]^+^.Cl^{-^} and
 [Cl-P(NPCl~3~)~3~]^+^.PCl~6~^{-^}.1/2C~2~H~2~Cl~4~ at 100 K
;
_journal_issue 5
_journal_name_full 'Acta Crystallographica Section B'
_journal_page_first 598
_journal_page_last 604
_journal_paper_doi 10.1107/S010876819200363X
_journal_volume 48
_journal_year 1992
_chemical_formula_sum 'Cl11 N3 P4'
_chemical_formula_weight 555.9
_space_group_crystal_system trigonal
_space_group_IT_number 146
_space_group_name_Hall 'R 3'
_space_group_name_H-M_alt 'R 3 :H'
_cell_angle_alpha 90
_cell_angle_beta 90
_cell_angle_gamma 120
_cell_formula_units_Z 3
_cell_length_a 10.6000(10)
_cell_length_b 10.6000(10)
_cell_length_c 14.167(2)
_cell_volume 1378.5(3)
_diffrn_radiation_type Mo
_diffrn_radiation_wavelength 0.71069
_exptl_absorpt_coefficient_mu 2.00
_exptl_crystal_density_diffrn 2.009
_exptl_crystal_F_000 804
_cod_data_source_file se0086.cif
_cod_data_source_block se0086a
_cod_depositor_comments
;
 Updating space group information.

 2018-06-13,
 Antanas Vaitkus
;
_cod_original_sg_symbol_H-M 'R 3'
_cod_database_code 2100853

loop_
_space_group_symop_id
_space_group_symop_operation_xyz
1 x,y,z
2 -y,x-y,z
3 -x+y,-x,z
4 x+2/3,y+1/3,z+1/3
5 -y+2/3,x-y+1/3,z+1/3
6 -x+y+2/3,-x+1/3,z+1/3
7 x+1/3,y+2/3,z+2/3
8 -y+1/3,x-y+2/3,z+2/3
9 -x+y+1/3,-x+2/3,z+2/3

loop_
_atom_site_label
_atom_site_fract_x
_atom_site_fract_y
_atom_site_fract_z
_atom_site_U_iso_or_equiv
Cl(1) .0 .0 .76696(10) .0211(4)
P(1) .0 .0 .62536(10) .0128(4)
N(1) .1610(2) .0535(2) .58924(17) .0156(10)
P(2) .31157(6) .18861(6) .60756(8) .0141(3)
Cl(2) .44498(6) .21421(7) .50370(8) .0218(3)
Cl(3) .31640(7) .37589(7) .62086(9) .0227(3)
Cl(4) .40843(8) .17343(8) .72341(9) .0261(4)
Cl(5) .0 .0 .0 .0165(4)

loop_
_geom_angle_atom_site_label_1
_geom_angle_atom_site_label_2
_geom_angle_atom_site_label_3
_geom_angle
Cl(1) P(1) N(1) 108.80(10)
N(1) P(1) N(1) 110.20(10)
N(1) P(2) Cl(2) 110.00(10)
N(1) P(2) Cl(3) 116.50(10)
N(1) P(2) Cl(4) 113.60(10)
Cl(2) P(2) Cl(3) 106.17(5)
Cl(2) P(2) Cl(4) 105.36(5)
Cl(3) P(2) Cl(4) 104.41(6)
P(1) N(1) P(2) 134.8(2)

loop_
_geom_bond_atom_site_label_1
_geom_bond_atom_site_label_2
_geom_bond_distance
Cl(1) P(1) 2.006(2)
Cl(2) P(2) 1.9630(10)
Cl(3) P(2) 1.9690(10)
Cl(4) P(2) 1.985(2)
P(1) N(1) 1.590(3)
P(2) N(1) 1.543(2)
